data_4300551
loop_
_publ_author_name
'Wei-Hsuan Chen'
'Eric W. Reinheimer'
'Kim R. Dunbar'
'Mohammed A. Omary'

_journal_name_full 'Inorganic Chemistry'
_journal_paper_doi 10.1021/ic051518c
_journal_year 2006
_chemical_formula_sum 'C39 H44 N7 O3 Pt'
_chemical_formula_weight 853.89
_space_group_IT_number 60
_symmetry_cell_setting orthorhombic
_symmetry_space_group_name_Hall '-P 2n 2ab'
_symmetry_space_group_name_H-M 'P b c n'
_cell_angle_alpha 90.00
_cell_angle_beta 90.00
_cell_angle_gamma 90.00
_cell_formula_units_Z 8
_cell_length_a 13.84(3)
_cell_length_b 23.17(4)
_cell_length_c 23.38(4)
_cell_measurement_temperature 110(2)
_cell_volume 7499(22)
_diffrn_ambient_temperature 393(2)
_exptl_crystal_density_diffrn 1.481
_cod_depositor_comments
;
The following automatic conversions were performed:
'_symmetry_cell_setting' value 'Orthorhombic' changed to 'orthorhombic'
according to '/home/saulius/struct/CIF-dictionaries/cif_core.dic'
dictionary named 'cif_core.dic' version 2.4.1 from 2010-06-29.

Automatic conversion script
Id: cif_fix_enum 1527 2010-12-29 10:47:43Z saulius 
;
_cod_database_code 4300551

loop_
_symmetry_equiv_pos_as_xyz
'x, y, z'
'-x+1/2, -y+1/2, z+1/2'
'x+1/2, -y+1/2, -z'
'-x, y, -z+1/2'
'-x, -y, -z'
'x-1/2, y-1/2, -z-1/2'
'-x-1/2, y-1/2, z'
'x, -y, z-1/2'

loop_
_atom_site_label
_atom_site_type_symbol
_atom_site_fract_x
_atom_site_fract_y
_atom_site_fract_z
_atom_site_U_iso_or_equiv
_atom_site_adp_type
_atom_site_occupancy
_atom_site_symmetry_multiplicity
_atom_site_calc_flag
_atom_site_refinement_flags
_atom_site_disorder_assembly
_atom_site_disorder_group
Pt1 Pt 0.36456(4) 0.20904(3) 0.56053(3) 0.0449(2) Uani 1 1 d . . .
O40 O 0.3580(9) 0.1568(5) 0.6409(5) 0.058(3) Uiso 1 1 d D . .
O1S O 0.312(2) 0.1842(11) 0.2795(11) 0.079(10) Uiso 0.55(3) 1 d PD A -1
O2S O 0.424(3) 0.1599(13) 0.2827(14) 0.080(12) Uiso 0.45(3) 1 d PD A -2
N1 N 0.3688(10) 0.1438(6) 0.5055(6) 0.053(4) Uani 1 1 d . . .
N2 N 0.3683(9) 0.2532(5) 0.4892(5) 0.035(3) Uani 1 1 d . . .
N3 N 0.3629(9) 0.2890(6) 0.5931(5) 0.048(3) Uani 1 1 d . . .
N4 N 0.1201(14) 0.0045(7) 0.4549(6) 0.074(5) Uani 1 1 d . . .
N5 N 0.1303(18) 0.1210(9) 0.3096(9) 0.117(8) Uani 1 1 d . . .
N6 N 0.1082(14) 0.2965(9) 0.6692(8) 0.099(7) Uani 1 1 d . . .
N7 N 0.1271(13) 0.4064(7) 0.5208(9) 0.087(6) Uani 1 1 d . . .
C1 C 0.4200(19) 0.4830(10) 0.6877(9) 0.097(8) Uani 1 1 d . . .
H1A H 0.4109 0.5214 0.7020 0.146 Uiso 1 1 calc R . .
H1B H 0.4818 0.4803 0.6693 0.146 Uiso 1 1 calc R . .
H1C H 0.4172 0.4560 0.7189 0.146 Uiso 1 1 calc R . .
C2 C 0.248(2) 0.4725(11) 0.6754(12) 0.132(12) Uani 1 1 d . . .
H2A H 0.2432 0.4417 0.7028 0.199 Uiso 1 1 calc R . .
H2B H 0.1957 0.4692 0.6483 0.199 Uiso 1 1 calc R . .
H2C H 0.2428 0.5089 0.6949 0.199 Uiso 1 1 calc R . .
C3 C 0.346(2) 0.5098(9) 0.5962(8) 0.112(10) Uani 1 1 d . . .
H3A H 0.3547 0.5484 0.6103 0.169 Uiso 1 1 calc R . .
H3B H 0.2868 0.5077 0.5748 0.169 Uiso 1 1 calc R . .
H3C H 0.3991 0.4996 0.5719 0.169 Uiso 1 1 calc R . .
C4 C 0.3413(14) 0.4691(8) 0.6451(7) 0.053(5) Uani 1 1 d . . .
C5 C 0.3541(13) 0.4057(7) 0.6251(6) 0.049(4) Uani 1 1 d . . .
C6 C 0.3574(14) 0.3623(8) 0.6638(7) 0.058(5) Uani 1 1 d . . .
H6 H 0.3549 0.3715 0.7025 0.070 Uiso 1 1 calc R . .
C7 C 0.3639(13) 0.3064(7) 0.6485(6) 0.048(4) Uani 1 1 d . . .
H7 H 0.3693 0.2786 0.6771 0.058 Uiso 1 1 calc R . .
C8 C 0.3616(11) 0.3317(6) 0.5534(6) 0.037(3) Uani 1 1 d . . .
C9 C 0.3581(13) 0.3916(7) 0.5715(7) 0.056(5) Uani 1 1 d . . .
H9 H 0.3588 0.4205 0.5440 0.067 Uiso 1 1 calc R . .
C10 C 0.3608(12) 0.3105(7) 0.4929(6) 0.041(4) Uani 1 1 d . . .
C11 C 0.3585(12) 0.3420(7) 0.4461(6) 0.046(4) Uani 1 1 d . . .
H11 H 0.3570 0.3821 0.4486 0.055 Uiso 1 1 calc R . .
C12 C 0.3583(15) 0.3148(9) 0.3925(8) 0.065(6) Uani 1 1 d . . .
C13 C 0.3623(13) 0.2554(9) 0.3903(7) 0.063(5) Uani 1 1 d . . .
H13 H 0.3598 0.2363 0.3553 0.076 Uiso 1 1 calc R . .
C14 C 0.3698(11) 0.2253(7) 0.4389(7) 0.049(4) Uani 1 1 d . . .
C15 C 0.347(3) 0.3481(11) 0.3347(8) 0.109(12) Uani 1 1 d . . .
C16 C 0.247(3) 0.3483(15) 0.3206(17) 0.28(3) Uani 1 1 d . . .
H16A H 0.2092 0.3534 0.3548 0.418 Uiso 1 1 calc R . .
H16B H 0.2298 0.3123 0.3029 0.418 Uiso 1 1 calc R . .
H16C H 0.2335 0.3794 0.2946 0.418 Uiso 1 1 calc R . .
C17 C 0.381(3) 0.4029(16) 0.3381(10) 0.160(15) Uani 1 1 d . . .
H17A H 0.4498 0.4024 0.3415 0.239 Uiso 1 1 calc R . .
H17B H 0.3532 0.4216 0.3710 0.239 Uiso 1 1 calc R . .
H17C H 0.3627 0.4237 0.3042 0.239 Uiso 1 1 calc R . .
C18 C 0.406(5) 0.3188(17) 0.2914(11) 0.42(5) Uani 1 1 d . . .
H18A H 0.3639 0.3014 0.2635 0.628 Uiso 1 1 calc R . .
H18B H 0.4442 0.2895 0.3094 0.628 Uiso 1 1 calc R . .
H18C H 0.4471 0.3463 0.2730 0.628 Uiso 1 1 calc R . .
C19 C 0.3764(12) 0.1595(8) 0.4497(6) 0.048(4) Uani 1 1 d . . .
C20 C 0.3833(12) 0.1239(9) 0.4036(8) 0.061(5) Uani 1 1 d . . .
H20 H 0.3825 0.1377 0.3662 0.073 Uiso 1 1 calc R . .
C21 C 0.3916(13) 0.0647(9) 0.4163(9) 0.063(5) Uani 1 1 d . . .
C22 C 0.3804(15) 0.0458(8) 0.4720(10) 0.076(6) Uani 1 1 d . . .
H22 H 0.3779 0.0066 0.4805 0.091 Uiso 1 1 calc R . .
C23 C 0.3732(13) 0.0861(7) 0.5137(9) 0.059(5) Uani 1 1 d . . .
H23 H 0.3711 0.0729 0.5513 0.071 Uiso 1 1 calc R . .
C24 C 0.413(2) 0.0194(11) 0.3695(9) 0.098(9) Uani 1 1 d . . .
C25 C 0.493(4) 0.040(2) 0.336(3) 0.46(6) Uani 1 1 d . . .
H25A H 0.4774 0.0780 0.3212 0.689 Uiso 1 1 calc R . .
H25B H 0.5046 0.0145 0.3048 0.689 Uiso 1 1 calc R . .
H25C H 0.5493 0.0429 0.3596 0.689 Uiso 1 1 calc R . .
C26 C 0.418(3) -0.0417(17) 0.3885(17) 0.203(18) Uiso 1 1 d . . .
H26A H 0.4506 -0.0642 0.3601 0.305 Uiso 1 1 calc R . .
H26B H 0.3534 -0.0563 0.3936 0.305 Uiso 1 1 calc R . .
H26C H 0.4521 -0.0439 0.4240 0.305 Uiso 1 1 calc R . .
C27 C 0.325(2) 0.0187(9) 0.3315(9) 0.105(10) Uani 1 1 d . . .
H27A H 0.3405 0.0001 0.2960 0.157 Uiso 1 1 calc R . .
H27B H 0.3044 0.0576 0.3241 0.157 Uiso 1 1 calc R . .
H27C H 0.2739 -0.0021 0.3501 0.157 Uiso 1 1 calc R . .
C28 C 0.1195(14) 0.0502(9) 0.4373(8) 0.061(5) Uani 1 1 d . . .
C29 C 0.1226(17) 0.1138(9) 0.3573(8) 0.075(6) Uani 1 1 d . . .
C30 C 0.1180(13) 0.1072(8) 0.4165(7) 0.055(5) Uani 1 1 d . . .
C31 C 0.1169(12) 0.1576(8) 0.4525(7) 0.052(5) Uani 1 1 d . . .
C32 C 0.1129(12) 0.1499(7) 0.5127(7) 0.049(4) Uani 1 1 d . . .
H32 H 0.1112 0.1130 0.5283 0.059 Uiso 1 1 calc R . .
C33 C 0.1117(11) 0.1968(6) 0.5470(6) 0.041(4) Uani 1 1 d . . .
H33 H 0.1090 0.1915 0.5864 0.049 Uiso 1 1 calc R . .
C34 C 0.1144(10) 0.2543(7) 0.5250(7) 0.040(4) Uani 1 1 d . . .
C35 C 0.1169(11) 0.2614(7) 0.4637(7) 0.047(4) Uani 1 1 d . . .
H35 H 0.1178 0.2981 0.4475 0.056 Uiso 1 1 calc R . .
C36 C 0.1179(10) 0.2139(7) 0.4300(6) 0.044(4) Uani 1 1 d . . .
H36 H 0.1194 0.2187 0.3905 0.053 Uiso 1 1 calc R . .
C37 C 0.1137(12) 0.3047(8) 0.5600(8) 0.059(5) Uani 1 1 d . . .
C38 C 0.1103(13) 0.2978(9) 0.6216(9) 0.066(6) Uani 1 1 d . . .
C39 C 0.1188(12) 0.3610(8) 0.5383(8) 0.057(5) Uani 1 1 d . . .
H40 H 0.354(7) 0.136(3) 0.674(2) 0.00(2) Uiso 1 1 d D . .
H1SA H 0.249(4) 0.174(6) 0.274(7) 0.000 Uiso 0.55(3) 1 d PD A -1
H2SA H 0.489(4) 0.166(7) 0.291(9) 0.000 Uiso 0.45(3) 1 d PD A -2
H1SB H 0.355(7) 0.154(4) 0.278(7) 0.000 Uiso 0.55(3) 1 d PD A -1
H2SB H 0.390(10) 0.194(4) 0.278(9) 0.000 Uiso 0.45(3) 1 d PD A -2

loop_
_atom_site_aniso_label
_atom_site_aniso_U_11
_atom_site_aniso_U_22
_atom_site_aniso_U_33
_atom_site_aniso_U_23
_atom_site_aniso_U_13
_atom_site_aniso_U_12
Pt1 0.0432(3) 0.0500(4) 0.0414(3) 0.0032(3) 0.0002(3) -0.0015(4)
N1 0.047(8) 0.055(9) 0.058(9) 0.003(7) 0.017(8) 0.001(8)
N2 0.035(7) 0.043(7) 0.026(7) 0.000(5) -0.014(6) 0.001(7)
N3 0.044(7) 0.060(8) 0.039(7) 0.008(7) 0.010(7) -0.014(8)
N4 0.121(16) 0.062(11) 0.040(9) -0.010(8) -0.010(9) -0.002(11)
N5 0.17(2) 0.113(17) 0.070(13) -0.022(12) 0.002(16) 0.035(16)
N6 0.099(15) 0.123(17) 0.076(13) -0.045(13) -0.009(11) -0.006(13)
N7 0.080(13) 0.044(10) 0.135(17) -0.013(10) 0.000(12) -0.004(10)
C1 0.15(2) 0.089(18) 0.055(13) 0.017(13) -0.008(15) 0.008(16)
C2 0.14(2) 0.11(2) 0.15(3) -0.060(19) 0.07(2) 0.032(18)
C3 0.23(3) 0.064(14) 0.044(12) 0.006(10) 0.018(17) 0.034(18)
C4 0.074(14) 0.057(11) 0.029(9) 0.001(8) -0.005(8) 0.011(9)
C5 0.059(11) 0.054(10) 0.033(8) -0.015(8) -0.004(9) -0.001(9)
C6 0.079(13) 0.062(12) 0.033(9) 0.011(8) -0.005(10) 0.009(11)
C7 0.061(10) 0.054(11) 0.029(8) 0.012(7) 0.005(8) -0.001(10)
C8 0.041(8) 0.027(7) 0.042(9) 0.002(7) -0.006(8) -0.007(7)
C9 0.077(12) 0.038(9) 0.053(11) -0.014(8) 0.001(10) 0.027(9)
C10 0.036(9) 0.043(9) 0.043(9) 0.003(7) 0.008(8) 0.006(8)
C11 0.071(11) 0.047(9) 0.019(7) -0.007(7) 0.018(9) 0.011(9)
C12 0.077(14) 0.067(12) 0.052(11) 0.005(9) 0.018(11) 0.037(12)
C13 0.045(10) 0.099(16) 0.045(11) -0.006(10) -0.025(10) 0.017(12)
C14 0.034(8) 0.072(12) 0.042(9) -0.016(9) -0.015(9) 0.009(8)
C15 0.21(3) 0.087(17) 0.025(10) -0.015(11) -0.016(15) 0.10(2)
C16 0.38(6) 0.15(3) 0.31(5) 0.17(4) -0.30(5) -0.13(4)
C17 0.20(3) 0.23(4) 0.057(16) 0.08(2) 0.02(2) -0.08(3)
C18 0.93(13) 0.28(5) 0.055(16) 0.10(2) 0.20(4) 0.47(7)
C19 0.044(10) 0.080(12) 0.020(8) 0.000(7) 0.010(7) -0.033(9)
C20 0.046(12) 0.085(14) 0.051(11) -0.020(10) -0.017(9) 0.000(10)
C21 0.054(13) 0.072(14) 0.062(12) -0.026(11) -0.004(10) -0.003(10)
C22 0.081(16) 0.046(11) 0.101(18) -0.008(12) 0.016(14) -0.016(11)
C23 0.048(11) 0.050(11) 0.079(13) -0.002(10) -0.015(11) -0.002(9)
C24 0.13(2) 0.11(2) 0.045(12) -0.040(13) 0.032(14) -0.059(17)
C25 0.32(6) 0.43(7) 0.64(10) -0.49(8) 0.40(7) -0.26(6)
C27 0.19(3) 0.058(13) 0.065(14) -0.040(11) -0.053(17) 0.036(15)
C28 0.080(14) 0.062(12) 0.043(10) -0.020(10) -0.008(11) 0.015(11)
C29 0.103(18) 0.079(14) 0.045(11) -0.015(10) 0.011(12) 0.021(13)
C30 0.064(13) 0.068(12) 0.032(8) -0.019(8) 0.002(8) 0.004(10)
C31 0.043(11) 0.065(12) 0.049(11) 0.004(9) 0.003(8) -0.001(8)
C32 0.052(12) 0.055(11) 0.041(10) 0.002(8) 0.006(8) 0.005(8)
C33 0.051(10) 0.047(10) 0.025(8) -0.006(7) -0.001(6) 0.004(7)
C34 0.025(9) 0.041(9) 0.053(10) -0.003(8) -0.007(7) -0.006(7)
C35 0.041(11) 0.048(10) 0.051(10) 0.002(9) 0.007(8) -0.003(8)
C36 0.038(9) 0.065(11) 0.029(8) 0.006(8) 0.000(6) 0.007(8)
C37 0.047(11) 0.062(12) 0.067(11) 0.002(10) -0.008(10) -0.011(8)
C38 0.055(12) 0.074(14) 0.067(13) -0.039(12) -0.009(10) 0.003(10)
C39 0.043(11) 0.041(11) 0.087(14) -0.014(10) 0.011(9) -0.008(9)

loop_
_geom_bond_atom_site_label_1
_geom_bond_atom_site_label_2
_geom_bond_distance
_geom_bond_site_symmetry_2
_geom_bond_publ_flag
Pt1 N2 1.957(11) . ?
Pt1 N1 1.986(14) . ?
Pt1 N3 2.004(14) . ?
Pt1 O40 2.237(12) . ?
N1 C23 1.35(2) . ?
N1 C19 1.359(18) . ?
N2 C10 1.335(18) . ?
N2 C14 1.342(18) . ?
N3 C8 1.355(18) . ?
N3 C7 1.358(18) . ?
N4 C28 1.14(2) . ?
N5 C29 1.13(2) . ?
N6 C38 1.12(2) . ?
N7 C39 1.13(2) . ?
C1 C4 1.51(3) . ?
C2 C4 1.48(3) . ?
C3 C4 1.48(2) . ?
C4 C5 1.55(2) . ?
C5 C9 1.29(2) . ?
C5 C6 1.35(2) . ?
C6 C7 1.35(2) . ?
C8 C9 1.452(19) . ?
C8 C10 1.50(2) . ?
C10 C11 1.32(2) . ?
C11 C12 1.40(2) . ?
C12 C13 1.38(2) . ?
C12 C15 1.56(3) . ?
C13 C14 1.34(2) . ?
C14 C19 1.55(2) . ?
C15 C17 1.35(3) . ?
C15 C16 1.43(5) . ?
C15 C18 1.46(3) . ?
C19 C20 1.36(2) . ?
C20 C21 1.41(3) . ?
C21 C22 1.38(3) . ?
C21 C24 1.55(3) . ?
C22 C23 1.35(3) . ?
C24 C25 1.44(4) . ?
C24 C26 1.49(4) . ?
C24 C27 1.51(3) . ?
C28 C30 1.41(3) . ?
C29 C30 1.39(2) . ?
C30 C31 1.44(2) . ?
C31 C36 1.41(2) . ?
C31 C32 1.42(2) . ?
C32 C33 1.35(2) . ?
C33 C34 1.43(2) . ?
C34 C37 1.43(2) . ?
C34 C35 1.44(2) . ?
C35 C36 1.35(2) . ?
C37 C39 1.40(2) . ?
C37 C38 1.45(3) . ?
